data_4504645
loop_
_publ_author_name
'Aaker\"oy, Christer B.'
'Hussain, Izhar'
'Desper, John'

_publ_section_title
;
 2-Acetaminopyridine:&#x2009; A Highly Effective Cocrystallizing Agent
;
_journal_issue 2
_journal_name_full 'Crystal Growth &amp; Design'
_journal_page_first 474
_journal_paper_doi 10.1021/cg050391z
_journal_volume 6
_journal_year 2006
_chemical_formula_moiety
;
(C7 H8 N2 O)2 (C9 H16 O4)
;
_chemical_formula_sum 'C23 H32 N4 O6'
_chemical_formula_weight 460.53
_chemical_name_systematic
;
[N-(2-pyridyl)acetamide]2, nonanedioic acid
;
_space_group_IT_number 15
_symmetry_cell_setting monoclinic
_symmetry_space_group_name_Hall '-C 2yc'
_symmetry_space_group_name_H-M 'C 1 2/c 1'
_atom_sites_solution_hydrogens geom
_atom_sites_solution_primary direct
_atom_sites_solution_secondary difmap
_audit_creation_method SHELXL-97
_cell_angle_alpha 90.00
_cell_angle_beta 114.909(9)
_cell_angle_gamma 90.00
_cell_formula_units_Z 4
_cell_length_a 16.563(3)
_cell_length_b 8.5279(12)
_cell_length_c 18.464(3)
_cell_measurement_reflns_used 1456
_cell_measurement_temperature 173(2)
_cell_measurement_theta_max 23.35
_cell_measurement_theta_min 2.40
_cell_volume 2365.4(7)
_computing_cell_refinement 'Bruker XSCANS'
_computing_data_collection 'Bruker XSCANS'
_computing_data_reduction 'Bruker SHELXTL'
_computing_molecular_graphics 'Bruker SHELXTL'
_computing_publication_material 'Bruker SHELXTL'
_computing_structure_refinement 'SHELXL-97 (Sheldrick, 1997)'
_computing_structure_solution 'SHELXS-97 (Sheldrick, 1990)'
_diffrn_ambient_temperature 173(2)
_diffrn_measured_fraction_theta_full 0.925
_diffrn_measured_fraction_theta_max 0.925
_diffrn_measurement_device_type 'Bruker P4'
_diffrn_measurement_method '\w scans'
_diffrn_radiation_monochromator graphite
_diffrn_radiation_source 'fine-focus sealed tube'
_diffrn_radiation_type MoK\a
_diffrn_radiation_wavelength 0.71073
_diffrn_reflns_av_R_equivalents 0.1836
_diffrn_reflns_av_sigmaI/netI 0.1623
_diffrn_reflns_limit_h_max 20
_diffrn_reflns_limit_h_min -20
_diffrn_reflns_limit_k_max 11
_diffrn_reflns_limit_k_min -11
_diffrn_reflns_limit_l_max 22
_diffrn_reflns_limit_l_min -23
_diffrn_reflns_number 8287
_diffrn_reflns_theta_full 28.24
_diffrn_reflns_theta_max 28.24
_diffrn_reflns_theta_min 2.43
_exptl_absorpt_coefficient_mu 0.094
_exptl_absorpt_correction_type none
_exptl_crystal_colour colorless
_exptl_crystal_density_diffrn 1.293
_exptl_crystal_density_method 'not measured'
_exptl_crystal_description rod
_exptl_crystal_F_000 984
_exptl_crystal_size_max 0.45
_exptl_crystal_size_mid 0.20
_exptl_crystal_size_min 0.15
_refine_diff_density_max 0.472
_refine_diff_density_min -0.421
_refine_diff_density_rms 0.127
_refine_ls_extinction_coef 0.024(3)
_refine_ls_extinction_expression Fc^*^=kFc[1+0.001xFc^2^\l^3^/sin(2\q)]^-1/4^
_refine_ls_extinction_method SHELXL
_refine_ls_goodness_of_fit_ref 0.897
_refine_ls_hydrogen_treatment mixed
_refine_ls_matrix_type full
_refine_ls_number_parameters 158
_refine_ls_number_reflns 2711
_refine_ls_number_restraints 0
_refine_ls_restrained_S_all 0.897
_refine_ls_R_factor_all 0.1483
_refine_ls_R_factor_gt 0.0732
_refine_ls_shift/su_max 0.000
_refine_ls_shift/su_mean 0.000
_refine_ls_structure_factor_coef Fsqd
_refine_ls_weighting_details 'calc w=1/[\s^2^(Fo^2^)+(0.0850P)^2^+0.0000P] where P=(Fo^2^+2Fc^2^)/3'
_refine_ls_weighting_scheme calc
_refine_ls_wR_factor_gt 0.1516
_refine_ls_wR_factor_ref 0.1912
_reflns_number_gt 1255
_reflns_number_total 2711
_reflns_threshold_expression >2sigma(I)
_cod_data_source_file cg050391zsi20050808_123956.cif
_cod_data_source_block 7
_cod_depositor_comments
;
The following automatic conversions were performed:

'_symmetry_cell_setting' value 'Monoclinic' changed to 'monoclinic'
according to /home/saulius/struct/CIF-dictionaries/cif_core.dic
dictionary named 'cif_core.dic' version 2.4.1 from 2010-06-29.

Automatic conversion script
Id: cif_fix_values 1715 2011-07-08 13:25:40Z adriana 
;
_cod_original_cell_volume 2365.4(6)
_cod_original_sg_symbol_H-M C2/c
_cod_database_code 4504645

loop_
_symmetry_equiv_pos_as_xyz
'x, y, z'
'-x, y, -z+1/2'
'x+1/2, y+1/2, z'
'-x+1/2, y+1/2, -z+1/2'
'-x, -y, -z'
'x, -y, z-1/2'
'-x+1/2, -y+1/2, -z'
'x+1/2, -y+1/2, z-1/2'

loop_
_atom_site_label
_atom_site_type_symbol
_atom_site_fract_x
_atom_site_fract_y
_atom_site_fract_z
_atom_site_U_iso_or_equiv
_atom_site_adp_type
_atom_site_occupancy
_atom_site_symmetry_multiplicity
_atom_site_calc_flag
_atom_site_refinement_flags
N11 N 0.44176(13) 0.3741(3) 0.12219(13) 0.0410(6) Uani 1 1 d .
C12 C 0.40739(16) 0.5000(3) 0.07601(14) 0.0366(7) Uani 1 1 d .
N12 N 0.47089(14) 0.5921(3) 0.06688(12) 0.0372(6) Uani 1 1 d .
H12 H 0.5282(18) 0.548(3) 0.0910(15) 0.045 Uiso 1 1 d .
C13 C 0.31723(16) 0.5313(3) 0.04256(15) 0.0401(7) Uani 1 1 d .
H13 H 0.2938 0.6198 0.0089 0.048 Uiso 1 1 calc R
C14 C 0.26220(17) 0.4311(4) 0.05919(16) 0.0433(8) Uani 1 1 d .
H14 H 0.1999 0.4503 0.0368 0.052 Uiso 1 1 calc R
C15 C 0.29669(17) 0.3035(4) 0.10792(17) 0.0474(8) Uani 1 1 d .
H15 H 0.2597 0.2345 0.1209 0.057 Uiso 1 1 calc R
C16 C 0.38664(18) 0.2800(4) 0.13702(17) 0.0478(8) Uani 1 1 d .
H16 H 0.4111 0.1909 0.1698 0.057 Uiso 1 1 calc R
C17 C 0.46285(18) 0.7422(4) 0.04028(16) 0.0441(8) Uani 1 1 d .
O17 O 0.39262(12) 0.8135(3) 0.01415(13) 0.0614(7) Uani 1 1 d .
C18 C 0.54783(18) 0.8136(4) 0.04631(19) 0.0514(8) Uani 1 1 d .
H18A H 0.5394 0.8544 -0.0060 0.077 Uiso 1 1 calc R
H18B H 0.5947 0.7337 0.0637 0.077 Uiso 1 1 calc R
H18C H 0.5651 0.8994 0.0852 0.077 Uiso 1 1 calc R
C21 C 0.66640(16) 0.3433(4) 0.16828(15) 0.0378(7) Uani 1 1 d .
O21 O 0.60478(12) 0.2528(2) 0.17376(12) 0.0502(6) Uani 1 1 d .
H21 H 0.542(2) 0.312(4) 0.1545(15) 0.060 Uiso 1 1 d .
O22 O 0.65158(11) 0.4759(2) 0.14266(11) 0.0480(6) Uani 1 1 d .
C22 C 0.75429(15) 0.2643(3) 0.19536(16) 0.0386(7) Uani 1 1 d .
H22A H 0.7499 0.1819 0.1561 0.046 Uiso 1 1 calc R
H22B H 0.7673 0.2114 0.2468 0.046 Uiso 1 1 calc R
C23 C 0.83166(14) 0.3695(3) 0.20613(16) 0.0413(7) Uani 1 1 d .
H23A H 0.8387 0.4495 0.2472 0.050 Uiso 1 1 calc R
H23B H 0.8191 0.4247 0.1553 0.050 Uiso 1 1 calc R
C24 C 0.91761(15) 0.2776(3) 0.23116(16) 0.0392(7) Uani 1 1 d .
H24A H 0.9262 0.2147 0.2789 0.047 Uiso 1 1 calc R
H24B H 0.9112 0.2035 0.1878 0.047 Uiso 1 1 calc R
C25 C 1.0000 0.3744(5) 0.2500 0.0454(11) Uani 1 2 d S
H25A H 1.0096 0.4429 0.2962 0.055 Uiso 0.50 1 calc PR
H25B H 0.9904 0.4429 0.2038 0.055 Uiso 0.50 1 calc PR

loop_
_atom_site_aniso_label
_atom_site_aniso_U_11
_atom_site_aniso_U_22
_atom_site_aniso_U_33
_atom_site_aniso_U_23
_atom_site_aniso_U_13
_atom_site_aniso_U_12
N11 0.0285(11) 0.0384(15) 0.0549(14) 0.0072(11) 0.0164(9) 0.0027(10)
C12 0.0303(13) 0.0364(17) 0.0416(14) -0.0011(12) 0.0136(10) 0.0008(12)
N12 0.0277(11) 0.0339(14) 0.0489(13) 0.0062(10) 0.0150(9) 0.0028(10)
C13 0.0305(14) 0.0381(16) 0.0440(15) 0.0012(12) 0.0081(11) 0.0012(12)
C14 0.0290(13) 0.0446(19) 0.0515(16) -0.0003(13) 0.0123(11) 0.0016(13)
C15 0.0328(15) 0.0424(19) 0.0657(19) 0.0041(14) 0.0195(12) -0.0037(13)
C16 0.0353(15) 0.0461(19) 0.0603(18) 0.0162(14) 0.0185(12) 0.0017(14)
C17 0.0327(15) 0.0450(19) 0.0518(16) 0.0092(13) 0.0149(12) 0.0044(13)
O17 0.0344(11) 0.0530(15) 0.0931(15) 0.0299(12) 0.0232(10) 0.0104(10)
C18 0.0354(16) 0.048(2) 0.0718(19) 0.0169(16) 0.0240(13) 0.0022(14)
C21 0.0259(13) 0.0413(18) 0.0442(15) -0.0014(13) 0.0129(10) 0.0006(13)
O21 0.0273(10) 0.0482(14) 0.0734(14) 0.0173(10) 0.0195(9) 0.0055(9)
O22 0.0306(10) 0.0391(13) 0.0683(13) 0.0085(10) 0.0150(9) 0.0042(9)
C22 0.0228(13) 0.0395(17) 0.0540(16) 0.0017(12) 0.0166(11) 0.0039(12)
C23 0.0229(13) 0.0410(18) 0.0570(17) 0.0027(13) 0.0140(11) 0.0040(12)
C24 0.0264(13) 0.0356(16) 0.0506(15) -0.0038(12) 0.0114(11) 0.0002(12)
C25 0.0250(18) 0.048(3) 0.059(2) 0.000 0.0132(16) 0.000

loop_
_atom_type_symbol
_atom_type_description
_atom_type_scat_dispersion_real
_atom_type_scat_dispersion_imag
_atom_type_scat_source
C C 0.0033 0.0016 'International Tables Vol C Tables 4.2.6.8 and 6.1.1.4'
H H 0.0000 0.0000 'International Tables Vol C Tables 4.2.6.8 and 6.1.1.4'
N N 0.0061 0.0033 'International Tables Vol C Tables 4.2.6.8 and 6.1.1.4'
O O 0.0106 0.0060 'International Tables Vol C Tables 4.2.6.8 and 6.1.1.4'

loop_
_geom_angle_atom_site_label_1
_geom_angle_atom_site_label_2
_geom_angle_atom_site_label_3
_geom_angle
_geom_angle_site_symmetry_1
_geom_angle_site_symmetry_3
C16 N11 C12 118.1(2) . .
N11 C12 N12 113.1(2) . .
N11 C12 C13 122.0(3) . .
N12 C12 C13 124.9(2) . .
C17 N12 C12 128.1(2) . .
C17 N12 H12 118.1(17) . .
C12 N12 H12 112.8(17) . .
C14 C13 C12 118.3(3) . .
C14 C13 H13 120.9 . .
C12 C13 H13 120.9 . .
C15 C14 C13 120.4(2) . .
C15 C14 H14 119.8 . .
C13 C14 H14 119.8 . .
C16 C15 C14 117.2(3) . .
C16 C15 H15 121.4 . .
C14 C15 H15 121.4 . .
N11 C16 C15 124.1(3) . .
N11 C16 H16 118.0 . .
C15 C16 H16 118.0 . .
O17 C17 N12 123.1(3) . .
O17 C17 C18 122.6(3) . .
N12 C17 C18 114.3(2) . .
C17 C18 H18A 109.5 . .
C17 C18 H18B 109.5 . .
H18A C18 H18B 109.5 . .
C17 C18 H18C 109.5 . .
H18A C18 H18C 109.5 . .
H18B C18 H18C 109.5 . .
O22 C21 O21 122.8(2) . .
O22 C21 C22 124.3(3) . .
O21 C21 C22 112.9(3) . .
C21 O21 H21 111.9(16) . .
C21 C22 C23 115.6(2) . .
C21 C22 H22A 108.4 . .
C23 C22 H22A 108.4 . .
C21 C22 H22B 108.4 . .
C23 C22 H22B 108.4 . .
H22A C22 H22B 107.4 . .
C22 C23 C24 111.7(2) . .
C22 C23 H23A 109.3 . .
C24 C23 H23A 109.3 . .
C22 C23 H23B 109.3 . .
C24 C23 H23B 109.3 . .
H23A C23 H23B 107.9 . .
C25 C24 C23 115.5(3) . .
C25 C24 H24A 108.4 . .
C23 C24 H24A 108.4 . .
C25 C24 H24B 108.4 . .
C23 C24 H24B 108.4 . .
H24A C24 H24B 107.5 . .
C24 C25 C24 113.5(4) . 2_755
C24 C25 H25A 108.9 . .
C24 C25 H25A 108.9 2_755 .
C24 C25 H25B 108.9 . .
C24 C25 H25B 108.9 2_755 .
H25A C25 H25B 107.7 . .

loop_
_geom_bond_atom_site_label_1
_geom_bond_atom_site_label_2
_geom_bond_distance
_geom_bond_site_symmetry_2
N11 C16 1.328(4) .
N11 C12 1.340(3) .
C12 N12 1.378(3) .
C12 C13 1.381(3) .
N12 C17 1.358(4) .
N12 H12 0.94(3) .
C13 C14 1.375(4) .
C13 H13 0.9500 .
C14 C15 1.374(4) .
C14 H14 0.9500 .
C15 C16 1.369(4) .
C15 H15 0.9500 .
C16 H16 0.9500 .
C17 O17 1.218(3) .
C17 C18 1.494(4) .
C18 H18A 0.9800 .
C18 H18B 0.9800 .
C18 H18C 0.9800 .
C21 O22 1.210(3) .
C21 O21 1.317(3) .
C21 C22 1.487(3) .
O21 H21 1.07(3) .
C22 C23 1.508(4) .
C22 H22A 0.9900 .
C22 H22B 0.9900 .
C23 C24 1.516(3) .
C23 H23A 0.9900 .
C23 H23B 0.9900 .
C24 C25 1.505(3) .
C24 H24A 0.9900 .
C24 H24B 0.9900 .
C25 C24 1.505(3) 2_755
C25 H25A 0.9900 .
C25 H25B 0.9900 .

loop_
_geom_hbond_atom_site_label_D
_geom_hbond_atom_site_label_H
_geom_hbond_atom_site_label_A
_geom_hbond_distance_DH
_geom_hbond_distance_HA
_geom_hbond_distance_DA
_geom_hbond_angle_DHA
O21 H21 N11 1.07(3) 1.60(3) 2.665(3) 171(3)
N12 H12 O22 0.94(3) 1.96(3) 2.893(3) 175(2)

loop_
_geom_torsion_atom_site_label_1
_geom_torsion_atom_site_label_2
_geom_torsion_atom_site_label_3
_geom_torsion_atom_site_label_4
_geom_torsion
_geom_torsion_site_symmetry_4
C16 N11 C12 N12 177.9(2) .
C16 N11 C12 C13 -1.6(4) .
N11 C12 N12 C17 -163.7(3) .
C13 C12 N12 C17 15.8(4) .
N11 C12 C13 C14 1.5(4) .
N12 C12 C13 C14 -177.9(2) .
C12 C13 C14 C15 0.0(4) .
C13 C14 C15 C16 -1.3(4) .
C12 N11 C16 C15 0.1(4) .
C14 C15 C16 N11 1.3(5) .
C12 N12 C17 O17 -6.1(5) .
C12 N12 C17 C18 173.5(3) .
O22 C21 C22 C23 12.6(4) .
O21 C21 C22 C23 -168.4(2) .
C21 C22 C23 C24 -178.1(2) .
C22 C23 C24 C25 -175.1(2) .
C23 C24 C25 C24 -175.9(3) 2_755
